data_4075505
loop_
_publ_author_name
'G\"adt, Torben'
'Eichele, Klaus'
'Wesemann, Lars'

_publ_section_title
;
 Bimetallic Zwitterionic Complexes with an Ambident
 Stanna-closo-dodecaborate Ligand:&#x00A0;
 [1-{M(CO)5}-2,7,8-(\m-H)3-{Fe(triphos)}-SnB11H11] (M = Cr, Mo, W)
;
_journal_issue 16
_journal_name_full Organometallics
_journal_page_first 3904
_journal_paper_doi 10.1021/om060328m
_journal_volume 25
_journal_year 2006
_chemical_formula_moiety 'C45 H56 B11 Fe N2 P3 Sn, 4(C2 H3 N)'
_chemical_formula_sum 'C53 H68 B11 Fe N6 P3 Sn'
_chemical_formula_weight 1175.49
_chemical_name_systematic
;
 ?
;
_space_group_IT_number 19
_symmetry_cell_setting orthorhombic
_symmetry_space_group_name_Hall 'P 2ac 2ab'
_symmetry_space_group_name_H-M 'P 21 21 21'
_atom_sites_solution_hydrogens geom
_atom_sites_solution_primary direct
_atom_sites_solution_secondary difmap
_audit_creation_method SHELXL
_cell_angle_alpha 90.00
_cell_angle_beta 90.00
_cell_angle_gamma 90.00
_cell_formula_units_Z 4
_cell_length_a 16.7406(6)
_cell_length_b 17.8630(5)
_cell_length_c 19.7267(7)
_cell_measurement_reflns_used 59517
_cell_measurement_temperature 173(2)
_cell_measurement_theta_max 59.10
_cell_measurement_theta_min 6.15
_cell_volume 5899.0(3)
_computing_cell_refinement 'X-AREA (Stoe & Cie, 2004)'
_computing_data_collection 'X-AREA (Stoe & Cie, 2004)'
_computing_data_reduction 'X-AREA (Stoe & Cie, 2004)'
_computing_molecular_graphics 'Ortep-3 for Windows (Farrugia, 1997)'
_computing_publication_material 'SHELXL97 and WinGX (Farrugia, 1999)'
_computing_structure_refinement 'SHELXL-97 (Sheldrick, 1997)'
_computing_structure_solution 'SHELXS-97 (Sheldrick, 1997)'
_diffrn_ambient_temperature 173(2)
_diffrn_measured_fraction_theta_full 0.987
_diffrn_measured_fraction_theta_max 0.977
_diffrn_measurement_device_type 'Stoe IPDS 2T'
_diffrn_measurement_method \w
_diffrn_radiation_monochromator graphite
_diffrn_radiation_source 'fine-focus sealed tube'
_diffrn_radiation_type MoK\a
_diffrn_radiation_wavelength 0.71073
_diffrn_reflns_av_R_equivalents 0.0682
_diffrn_reflns_av_sigmaI/netI 0.0695
_diffrn_reflns_limit_h_max 22
_diffrn_reflns_limit_h_min -22
_diffrn_reflns_limit_k_max 24
_diffrn_reflns_limit_k_min -24
_diffrn_reflns_limit_l_max 27
_diffrn_reflns_limit_l_min -26
_diffrn_reflns_number 38597
_diffrn_reflns_theta_full 26.30
_diffrn_reflns_theta_max 29.24
_diffrn_reflns_theta_min 3.19
_exptl_absorpt_coefficient_mu 0.791
_exptl_absorpt_correction_T_max 0.9296
_exptl_absorpt_correction_T_min 0.6990
_exptl_absorpt_correction_type numerical
_exptl_absorpt_process_details
;
The absorption correction (X-RED; Stoe & Cie, 2004) 
was performed after optimizing the crystal shape 
using X-SHAPE (Stoe & Cie, 2004).
;
_exptl_crystal_colour 'dark pink'
_exptl_crystal_density_diffrn 1.324
_exptl_crystal_density_method 'not measured'
_exptl_crystal_description prism
_exptl_crystal_F_000 2416
_exptl_crystal_size_max 0.36
_exptl_crystal_size_mid 0.15
_exptl_crystal_size_min 0.13
_refine_diff_density_max 1.058
_refine_diff_density_min -1.024
_refine_diff_density_rms 0.115
_refine_ls_abs_structure_details 'Flack H D (1983), Acta Cryst. A39, 876-881'
_refine_ls_abs_structure_Flack 0.02(2)
_refine_ls_extinction_method none
_refine_ls_goodness_of_fit_ref 1.142
_refine_ls_hydrogen_treatment constr
_refine_ls_matrix_type full
_refine_ls_number_parameters 664
_refine_ls_number_reflns 15055
_refine_ls_number_restraints 0
_refine_ls_restrained_S_all 1.142
_refine_ls_R_factor_all 0.0812
_refine_ls_R_factor_gt 0.0644
_refine_ls_shift/su_max 0.001
_refine_ls_shift/su_mean 0.000
_refine_ls_structure_factor_coef Fsqd
_refine_ls_weighting_details 'calc w=1/[\s^2^(Fo^2^)+(0.0287P)^2^+16.3701P] where P=(Fo^2^+2Fc^2^)/3'
_refine_ls_weighting_scheme calc
_refine_ls_wR_factor_gt 0.1166
_refine_ls_wR_factor_ref 0.1225
_reflns_number_gt 12799
_reflns_number_total 15055
_reflns_threshold_expression >2sigma(I)
_cod_data_source_file om060328msi20060418_035617.cif
_cod_data_source_block tg37
_cod_depositor_comments
;
The following automatic conversions were performed:

'_symmetry_cell_setting' value 'Orthorhombic' changed to
'orthorhombic' according to
/home/saulius/struct/CIF-dictionaries/cif_core.dic dictionary named
'cif_core.dic' version 2.4.1 from 2010-06-29.

Automatic conversion script
Id: cif_fix_values 1715 2011-07-08 13:25:40Z adriana 
;
_cod_original_sg_symbol_H-M P212121
_cod_database_code 4075505

loop_
_symmetry_equiv_pos_as_xyz
'x, y, z'
'-x+1/2, -y, z+1/2'
'x+1/2, -y+1/2, -z'
'-x, y+1/2, -z+1/2'

loop_
_atom_site_label
_atom_site_type_symbol
_atom_site_fract_x
_atom_site_fract_y
_atom_site_fract_z
_atom_site_U_iso_or_equiv
_atom_site_adp_type
_atom_site_occupancy
_atom_site_symmetry_multiplicity
_atom_site_calc_flag
_atom_site_refinement_flags
C1 C 0.4092(3) 0.1660(3) 1.1180(3) 0.0241(11) Uani 1 1 d .
C2 C 0.3660(5) 0.2265(5) 1.1519(4) 0.050(2) Uani 1 1 d .
H2A H 0.3710 0.2717 1.1259 0.075 Uiso 1 1 calc R
H2B H 0.3880 0.2342 1.1963 0.075 Uiso 1 1 calc R
H2C H 0.3106 0.2133 1.1558 0.075 Uiso 1 1 calc R
C3 C 0.3843(3) 0.1170(3) 0.9282(3) 0.0182(10) Uani 1 1 d .
C4 C 0.3370(4) 0.1601(4) 0.8799(3) 0.0302(14) Uani 1 1 d .
H4A H 0.3500 0.2123 0.8841 0.045 Uiso 1 1 calc R
H4B H 0.2813 0.1529 0.8891 0.045 Uiso 1 1 calc R
H4C H 0.3488 0.1436 0.8346 0.045 Uiso 1 1 calc R
C6 C 0.5805(4) -0.1154(3) 0.9759(3) 0.0248(12) Uani 1 1 d .
H6A H 0.5396 -0.1441 0.9528 0.030 Uiso 1 1 calc R
H6B H 0.6318 -0.1321 0.9589 0.030 Uiso 1 1 calc R
C8 C 0.4877(3) -0.1346(3) 1.0763(3) 0.0190(10) Uani 1 1 d .
H8A H 0.4885 -0.1407 1.1251 0.023 Uiso 1 1 calc R
H8B H 0.4620 -0.1786 1.0574 0.023 Uiso 1 1 calc R
C9 C 0.6286(3) -0.0800(3) 1.0931(3) 0.0194(10) Uani 1 1 d .
H9A H 0.6773 -0.0700 1.0681 0.023 Uiso 1 1 calc R
H9B H 0.6436 -0.1056 1.1346 0.023 Uiso 1 1 calc R
C10 C 0.5762(3) -0.1331(3) 1.0507(3) 0.0181(10) Uani 1 1 d .
C11 C 0.6087(3) -0.2131(3) 1.0608(3) 0.0263(12) Uani 1 1 d .
H11A H 0.6070 -0.2257 1.1081 0.039 Uiso 1 1 calc R
H11B H 0.6628 -0.2156 1.0449 0.039 Uiso 1 1 calc R
H11C H 0.5764 -0.2478 1.0357 0.039 Uiso 1 1 calc R
C12 C 0.2760(5) 0.6883(4) 0.7725(4) 0.0409(17) Uani 1 1 d .
C13 C 0.3585(6) 0.6775(8) 0.7574(5) 0.087(4) Uani 1 1 d .
H13A H 0.3716 0.7035 0.7163 0.130 Uiso 1 1 calc R
H13B H 0.3690 0.6250 0.7517 0.130 Uiso 1 1 calc R
H13C H 0.3904 0.6967 0.7939 0.130 Uiso 1 1 calc R
C14 C 0.5680(11) 0.2032(6) 0.3192(6) 0.087(4) Uani 1 1 d .
C15 C 0.6262(13) 0.1669(10) 0.3595(9) 0.172(9) Uani 1 1 d .
H15A H 0.6020 0.1494 0.4006 0.258 Uiso 1 1 calc R
H15B H 0.6683 0.2014 0.3701 0.258 Uiso 1 1 calc R
H15C H 0.6478 0.1251 0.3349 0.258 Uiso 1 1 calc R
C16 C 0.1087(10) 0.8150(6) 0.1160(7) 0.107(5) Uani 1 1 d .
C17 C 0.1682(6) 0.8580(6) 0.0808(5) 0.069(3) Uani 1 1 d .
H17A H 0.2022 0.8249 0.0554 0.104 Uiso 1 1 calc R
H17B H 0.1997 0.8855 0.1130 0.104 Uiso 1 1 calc R
H17C H 0.1425 0.8924 0.0503 0.104 Uiso 1 1 calc R
N6 N 0.9441(8) 0.9576(8) 0.0608(6) 0.133(4) Uiso 1 1 d G
C18 C 0.8957(7) 0.9155(7) 0.0491(5) 0.268(15) Uiso 1 1 d G
C19 C 0.8330(12) 0.8623(12) 0.0343(10) 0.171(8) Uiso 1 1 d G
H19A H 0.8120 0.8427 0.0760 0.257 Uiso 1 1 calc .
H19B H 0.8543 0.8221 0.0076 0.257 Uiso 1 1 calc .
H19C H 0.7911 0.8868 0.0096 0.257 Uiso 1 1 calc .
C111 C 0.3575(3) -0.0841(3) 0.9883(3) 0.0206(12) Uani 1 1 d .
C112 C 0.3632(4) -0.1535(3) 0.9575(3) 0.0270(12) Uani 1 1 d .
H112 H 0.4034 -0.1863 0.9706 0.032 Uiso 1 1 calc R
C113 C 0.3098(4) -0.1747(4) 0.9074(4) 0.0403(16) Uani 1 1 d .
H113 H 0.3148 -0.2217 0.8876 0.048 Uiso 1 1 calc R
C114 C 0.2502(4) -0.1283(4) 0.8866(4) 0.0400(17) Uani 1 1 d .
H114 H 0.2160 -0.1425 0.8518 0.048 Uiso 1 1 calc R
C115 C 0.2414(4) -0.0587(4) 0.9185(3) 0.0338(15) Uani 1 1 d .
H115 H 0.1999 -0.0269 0.9060 0.041 Uiso 1 1 calc R
C116 C 0.2944(3) -0.0374(3) 0.9687(3) 0.0239(11) Uani 1 1 d .
H116 H 0.2880 0.0088 0.9898 0.029 Uiso 1 1 calc R
C121 C 0.3558(3) -0.0475(3) 1.1280(3) 0.0172(10) Uani 1 1 d .
C122 C 0.3522(3) -0.1012(3) 1.1797(3) 0.0249(12) Uani 1 1 d .
H122 H 0.3854 -0.1429 1.1780 0.030 Uiso 1 1 calc R
C123 C 0.2997(4) -0.0926(4) 1.2332(3) 0.0309(14) Uani 1 1 d .
H123 H 0.2990 -0.1280 1.2678 0.037 Uiso 1 1 calc R
C124 C 0.2481(4) -0.0318(4) 1.2362(3) 0.0311(14) Uani 1 1 d .
H124 H 0.2126 -0.0266 1.2721 0.037 Uiso 1 1 calc R
C125 C 0.2501(3) 0.0207(3) 1.1848(3) 0.0275(13) Uani 1 1 d .
H125 H 0.2155 0.0614 1.1861 0.033 Uiso 1 1 calc R
C126 C 0.3033(3) 0.0134(3) 1.1315(3) 0.0202(11) Uani 1 1 d .
H126 H 0.3042 0.0494 1.0975 0.024 Uiso 1 1 calc R
C211 C 0.5361(3) -0.0082(3) 1.1991(3) 0.0179(10) Uani 1 1 d .
C212 C 0.4957(4) 0.0508(4) 1.2307(3) 0.0300(13) Uani 1 1 d .
H212 H 0.4938 0.0976 1.2099 0.036 Uiso 1 1 calc R
C213 C 0.4583(4) 0.0402(4) 1.2928(3) 0.0352(15) Uani 1 1 d .
H213 H 0.4306 0.0797 1.3126 0.042 Uiso 1 1 calc R
C214 C 0.4616(4) -0.0277(4) 1.3255(3) 0.0360(16) Uani 1 1 d .
H214 H 0.4361 -0.0346 1.3669 0.043 Uiso 1 1 calc R
C215 C 0.5036(4) -0.0856(4) 1.2957(3) 0.0300(13) Uani 1 1 d .
H215 H 0.5066 -0.1317 1.3175 0.036 Uiso 1 1 calc R
C216 C 0.5416(3) -0.0758(3) 1.2332(3) 0.0227(11) Uani 1 1 d .
H216 H 0.5707 -0.1150 1.2143 0.027 Uiso 1 1 calc R
C221 C 0.6685(3) 0.0640(3) 1.1476(3) 0.0211(11) Uani 1 1 d .
C222 C 0.6581(4) 0.1391(4) 1.1625(3) 0.0326(14) Uani 1 1 d .
H222 H 0.6094 0.1621 1.1534 0.039 Uiso 1 1 calc R
C223 C 0.7198(5) 0.1807(4) 1.1910(3) 0.0434(17) Uani 1 1 d .
H223 H 0.7118 0.2309 1.2014 0.052 Uiso 1 1 calc R
C224 C 0.7933(5) 0.1478(5) 1.2041(4) 0.049(2) Uani 1 1 d .
H224 H 0.8345 0.1758 1.2229 0.058 Uiso 1 1 calc R
C225 C 0.8049(4) 0.0724(5) 1.1889(4) 0.0417(18) Uani 1 1 d .
H225 H 0.8542 0.0500 1.1970 0.050 Uiso 1 1 calc R
C226 C 0.7427(4) 0.0310(4) 1.1617(3) 0.0309(14) Uani 1 1 d .
H226 H 0.7502 -0.0196 1.1526 0.037 Uiso 1 1 calc R
C311 C 0.5243(3) -0.0178(3) 0.8683(3) 0.0191(10) Uani 1 1 d .
C312 C 0.5040(4) -0.0846(3) 0.8345(3) 0.0337(14) Uani 1 1 d .
H312 H 0.5099 -0.1302 0.8567 0.040 Uiso 1 1 calc R
C313 C 0.4754(4) -0.0834(4) 0.7685(4) 0.0400(17) Uani 1 1 d .
H313 H 0.4639 -0.1280 0.7463 0.048 Uiso 1 1 calc R
C314 C 0.4641(4) -0.0161(4) 0.7360(3) 0.0343(15) Uani 1 1 d .
H314 H 0.4427 -0.0148 0.6925 0.041 Uiso 1 1 calc R
C315 C 0.4847(4) 0.0494(5) 0.7684(3) 0.0320(15) Uani 1 1 d .
H315 H 0.4782 0.0948 0.7460 0.038 Uiso 1 1 calc R
C316 C 0.5149(4) 0.0488(4) 0.8337(3) 0.0281(13) Uani 1 1 d .
H316 H 0.5289 0.0937 0.8544 0.034 Uiso 1 1 calc R
C321 C 0.6704(3) 0.0122(3) 0.9330(3) 0.0202(11) Uani 1 1 d .
C322 C 0.7033(4) -0.0060(4) 0.8696(3) 0.0296(13) Uani 1 1 d .
H322 H 0.6729 -0.0322 0.8380 0.036 Uiso 1 1 calc R
C323 C 0.7808(4) 0.0151(5) 0.8539(3) 0.0428(18) Uani 1 1 d .
H323 H 0.8022 0.0019 0.8120 0.051 Uiso 1 1 calc R
C324 C 0.8272(3) 0.0555(4) 0.8996(3) 0.0352(15) Uani 1 1 d .
H324 H 0.8786 0.0706 0.8881 0.042 Uiso 1 1 calc R
C325 C 0.7961(3) 0.0726(3) 0.9613(3) 0.0263(12) Uani 1 1 d .
H325 H 0.8271 0.0982 0.9928 0.032 Uiso 1 1 calc R
C326 C 0.7183(3) 0.0520(3) 0.9776(3) 0.0217(10) Uani 1 1 d .
H326 H 0.6978 0.0653 1.0198 0.026 Uiso 1 1 calc R
B2 B 0.6673(3) 0.2616(3) 1.0194(3) 0.0199(13) Uani 1 1 d .
H2 H 0.7152 0.2370 1.0504 0.024 Uiso 1 1 calc R
B3 B 0.5659(4) 0.2878(3) 1.0541(3) 0.0181(10) Uani 1 1 d .
H3 H 0.5492 0.2802 1.1076 0.022 Uiso 1 1 calc R
B4 B 0.4912(4) 0.2802(3) 0.9853(3) 0.0214(13) Uani 1 1 d .
H4 H 0.4280 0.2669 0.9947 0.026 Uiso 1 1 calc R
B5 B 0.5450(4) 0.2528(3) 0.9054(3) 0.0196(12) Uani 1 1 d .
H5 H 0.5151 0.2227 0.8640 0.024 Uiso 1 1 calc R
B6 B 0.6540(4) 0.2405(3) 0.9262(3) 0.0200(12) Uani 1 1 d .
H6 H 0.6936 0.2027 0.8978 0.024 Uiso 1 1 calc R
B7 B 0.6886(4) 0.3283(4) 0.9552(3) 0.0233(12) Uani 1 1 d .
H7 H 0.7510 0.3446 0.9458 0.028 Uiso 1 1 calc R
B8 B 0.6370(4) 0.3564(3) 1.0308(3) 0.0211(12) Uani 1 1 d .
H8 H 0.6658 0.3906 1.0702 0.025 Uiso 1 1 calc R
B9 B 0.5340(3) 0.3677(3) 1.0094(4) 0.0201(12) Uani 1 1 d .
H9 H 0.4964 0.4097 1.0349 0.024 Uiso 1 1 calc R
B10 B 0.5213(4) 0.3482(3) 0.9219(3) 0.0237(13) Uani 1 1 d .
H10 H 0.4760 0.3773 0.8913 0.028 Uiso 1 1 calc R
B11 B 0.6163(4) 0.3219(4) 0.8889(3) 0.0221(12) Uani 1 1 d .
H11 H 0.6320 0.3338 0.8359 0.026 Uiso 1 1 calc R
B12 B 0.6093(4) 0.3942(4) 0.9501(4) 0.0248(13) Uani 1 1 d .
H12 H 0.6209 0.4531 0.9371 0.030 Uiso 1 1 calc R
N1 N 0.4433(3) 0.1193(2) 1.0920(2) 0.0180(9) Uani 1 1 d .
N2 N 0.4251(3) 0.0864(2) 0.9647(2) 0.0169(8) Uani 1 1 d .
N3 N 0.2125(5) 0.6976(5) 0.7845(4) 0.064(2) Uani 1 1 d .
N4 N 0.5200(8) 0.2325(5) 0.2869(6) 0.100(4) Uani 1 1 d .
N5 N 0.0530(16) 0.7854(8) 0.1385(12) 0.300(17) Uani 1 1 d .
Fe Fe 0.49980(4) 0.04995(4) 1.03234(3) 0.01228(13) Uani 1 1 d .
P1 P 0.42528(8) -0.05253(6) 1.05619(6) 0.0148(2) Uani 1 1 d .
P3 P 0.58308(7) 0.00981(7) 1.11595(6) 0.0146(2) Uani 1 1 d .
P2 P 0.56770(8) -0.01501(7) 0.95350(6) 0.0156(2) Uani 1 1 d .
Sn Sn 0.569501(18) 0.173435(16) 0.997726(19) 0.01549(7) Uani 1 1 d .

loop_
_atom_site_aniso_label
_atom_site_aniso_U_11
_atom_site_aniso_U_22
_atom_site_aniso_U_33
_atom_site_aniso_U_23
_atom_site_aniso_U_13
_atom_site_aniso_U_12
C1 0.026(3) 0.027(3) 0.019(2) -0.004(2) -0.001(2) 0.000(2)
C2 0.040(4) 0.051(5) 0.059(5) -0.033(4) 0.002(4) 0.012(3)
C3 0.020(2) 0.015(2) 0.019(2) -0.006(2) 0.002(2) -0.001(2)
C4 0.030(3) 0.039(4) 0.022(3) 0.005(3) -0.007(2) 0.009(3)
C6 0.034(3) 0.019(2) 0.022(3) -0.004(2) 0.002(2) 0.007(2)
C8 0.016(2) 0.015(2) 0.027(3) 0.003(2) 0.002(2) 0.0035(19)
C9 0.018(2) 0.020(2) 0.020(2) 0.003(2) 0.002(2) 0.004(2)
C10 0.017(2) 0.018(2) 0.020(2) -0.0006(19) 0.000(2) 0.003(2)
C11 0.029(3) 0.017(2) 0.033(3) 0.001(2) 0.000(3) 0.012(2)
C12 0.049(4) 0.047(4) 0.027(3) 0.006(3) 0.003(3) -0.003(3)
C13 0.077(7) 0.122(10) 0.061(6) 0.020(7) 0.011(5) 0.044(7)
C14 0.148(12) 0.043(5) 0.070(7) -0.009(5) 0.011(9) 0.014(7)
C15 0.28(3) 0.126(14) 0.115(13) 0.028(12) 0.022(15) 0.075(16)
C16 0.171(14) 0.051(6) 0.100(9) -0.027(6) 0.049(9) -0.027(8)
C17 0.068(6) 0.065(6) 0.075(7) -0.015(5) -0.006(5) -0.020(5)
C111 0.022(2) 0.016(2) 0.024(3) 0.002(2) -0.006(2) -0.0033(18)
C112 0.033(3) 0.015(2) 0.033(3) -0.003(2) -0.008(3) 0.000(2)
C113 0.052(4) 0.024(3) 0.045(4) -0.011(3) -0.016(3) -0.003(3)
C114 0.041(4) 0.040(4) 0.039(4) -0.010(3) -0.023(3) -0.012(3)
C115 0.033(3) 0.031(3) 0.038(3) 0.006(3) -0.021(3) -0.007(3)
C116 0.027(3) 0.015(2) 0.030(3) 0.004(2) -0.005(2) -0.002(2)
C121 0.015(2) 0.017(2) 0.020(2) 0.003(2) -0.0007(19) -0.0005(19)
C122 0.023(3) 0.019(3) 0.033(3) 0.006(2) 0.001(2) -0.002(2)
C123 0.026(3) 0.037(3) 0.030(3) 0.018(3) 0.010(3) 0.005(3)
C124 0.026(3) 0.039(3) 0.029(3) 0.004(3) 0.009(2) 0.004(3)
C125 0.023(3) 0.024(3) 0.036(3) 0.002(3) 0.006(2) 0.003(2)
C126 0.017(2) 0.019(2) 0.024(3) 0.004(2) 0.000(2) 0.001(2)
C211 0.017(2) 0.024(3) 0.012(2) 0.004(2) -0.0048(19) 0.000(2)
C212 0.037(3) 0.033(3) 0.020(3) 0.006(3) 0.004(3) 0.009(3)
C213 0.039(3) 0.043(4) 0.024(3) 0.004(3) 0.008(3) 0.014(3)
C214 0.030(3) 0.056(4) 0.022(3) 0.013(3) 0.005(2) 0.001(3)
C215 0.029(3) 0.040(3) 0.021(3) 0.017(2) -0.007(3) -0.005(3)
C216 0.024(3) 0.020(3) 0.024(3) 0.004(2) 0.000(2) 0.000(2)
C221 0.019(2) 0.030(3) 0.014(2) 0.008(2) 0.002(2) -0.009(2)
C222 0.041(4) 0.033(3) 0.024(3) 0.003(3) -0.005(3) -0.003(3)
C223 0.068(5) 0.027(3) 0.035(3) 0.004(3) -0.013(3) -0.017(4)
C224 0.052(5) 0.060(5) 0.034(4) 0.003(4) -0.013(3) -0.031(4)
C225 0.025(3) 0.063(5) 0.037(4) 0.006(4) -0.006(3) -0.011(3)
C226 0.024(3) 0.037(4) 0.031(3) 0.003(3) -0.002(3) -0.003(3)
C311 0.019(2) 0.025(3) 0.014(2) -0.005(2) 0.0005(19) -0.002(2)
C312 0.043(4) 0.027(3) 0.031(3) -0.004(2) -0.005(3) -0.011(3)
C313 0.051(4) 0.041(4) 0.029(3) -0.012(3) -0.009(3) -0.016(3)
C314 0.026(3) 0.058(4) 0.019(3) -0.003(3) -0.008(2) -0.004(3)
C315 0.032(3) 0.043(4) 0.021(3) 0.005(3) 0.001(2) 0.007(3)
C316 0.042(3) 0.027(3) 0.016(2) -0.002(2) -0.002(2) 0.002(3)
C321 0.016(2) 0.025(3) 0.020(3) -0.001(2) 0.004(2) 0.001(2)
C322 0.026(3) 0.039(3) 0.023(3) -0.002(3) 0.004(2) -0.001(3)
C323 0.031(3) 0.070(5) 0.027(3) -0.006(3) 0.019(3) 0.005(4)
C324 0.016(2) 0.054(4) 0.036(3) 0.004(3) 0.009(2) -0.004(3)
C325 0.021(2) 0.029(3) 0.028(3) 0.002(2) -0.003(2) -0.005(2)
C326 0.019(2) 0.024(2) 0.022(3) 0.004(2) 0.002(2) 0.001(2)
B2 0.016(3) 0.015(3) 0.028(3) 0.002(2) -0.006(2) 0.001(2)
B3 0.020(2) 0.014(2) 0.020(3) -0.001(2) 0.004(3) -0.002(2)
B4 0.019(3) 0.026(3) 0.019(3) 0.010(2) 0.005(2) -0.001(2)
B5 0.027(3) 0.014(2) 0.018(3) 0.003(2) -0.004(2) 0.001(2)
B6 0.021(3) 0.019(3) 0.021(3) 0.005(2) -0.001(2) 0.002(2)
B7 0.026(3) 0.011(2) 0.033(3) 0.001(3) 0.004(3) -0.002(2)
B8 0.025(3) 0.015(2) 0.023(3) -0.002(2) -0.003(3) -0.005(2)
B9 0.021(2) 0.012(2) 0.028(4) -0.005(2) 0.005(3) 0.0015(19)
B10 0.025(3) 0.021(3) 0.025(3) 0.005(2) 0.004(2) 0.002(2)
B11 0.024(3) 0.018(3) 0.025(3) 0.006(3) 0.000(2) 0.001(2)
B12 0.026(3) 0.020(3) 0.028(3) 0.007(3) 0.001(3) -0.002(3)
N1 0.020(2) 0.0172(19) 0.0165(19) 0.0013(17) 0.0004(18) -0.0001(17)
N2 0.0191(19) 0.0126(17) 0.0191(19) -0.0007(15) 0.004(2) -0.0022(17)
N3 0.059(5) 0.094(6) 0.040(4) 0.016(4) 0.000(3) -0.034(4)
N4 0.154(11) 0.048(5) 0.100(8) -0.024(5) 0.015(8) -0.005(6)
N5 0.45(3) 0.096(10) 0.35(3) -0.075(14) 0.31(3) -0.117(16)
Fe 0.0147(3) 0.0104(3) 0.0118(3) 0.0010(3) -0.0001(3) -0.0011(3)
P1 0.0162(5) 0.0108(5) 0.0173(5) 0.0023(4) -0.0008(5) -0.0009(5)
P3 0.0150(6) 0.0147(5) 0.0142(5) 0.0017(5) -0.0006(5) -0.0011(5)
P2 0.0168(5) 0.0158(5) 0.0142(5) -0.0011(4) 0.0008(5) -0.0010(5)
Sn 0.01843(12) 0.01238(11) 0.01567(13) 0.00083(16) 0.00152(17) -0.00346(13)

loop_
_atom_type_symbol
_atom_type_description
_atom_type_scat_dispersion_real
_atom_type_scat_dispersion_imag
_atom_type_scat_source
C C 0.0033 0.0016 'International Tables Vol C Tables 4.2.6.8 and 6.1.1.4'
H H 0.0000 0.0000 'International Tables Vol C Tables 4.2.6.8 and 6.1.1.4'
B B 0.0013 0.0007 'International Tables Vol C Tables 4.2.6.8 and 6.1.1.4'
Fe Fe 0.3463 0.8444 'International Tables Vol C Tables 4.2.6.8 and 6.1.1.4'
N N 0.0061 0.0033 'International Tables Vol C Tables 4.2.6.8 and 6.1.1.4'
P P 0.1023 0.0942 'International Tables Vol C Tables 4.2.6.8 and 6.1.1.4'
Sn Sn -0.6537 1.4246 'International Tables Vol C Tables 4.2.6.8 and 6.1.1.4'

loop_
_geom_angle_atom_site_label_1
_geom_angle_atom_site_label_2
_geom_angle_atom_site_label_3
_geom_angle
N1 C1 C2 179.3(7)
C1 C2 H2A 109.5
C1 C2 H2B 109.5
H2A C2 H2B 109.5
C1 C2 H2C 109.5
H2A C2 H2C 109.5
H2B C2 H2C 109.5
N2 C3 C4 175.6(6)
C3 C4 H4A 109.5
C3 C4 H4B 109.5
H4A C4 H4B 109.5
C3 C4 H4C 109.5
H4A C4 H4C 109.5
H4B C4 H4C 109.5
C10 C6 P2 115.4(4)
C10 C6 H6A 108.4
P2 C6 H6A 108.4
C10 C6 H6B 108.4
P2 C6 H6B 108.4
H6A C6 H6B 107.5
C10 C8 P1 116.9(3)
C10 C8 H8A 108.1
P1 C8 H8A 108.1
C10 C8 H8B 108.1
P1 C8 H8B 108.1
H8A C8 H8B 107.3
C10 C9 P3 115.9(4)
C10 C9 H9A 108.3
P3 C9 H9A 108.3
C10 C9 H9B 108.3
P3 C9 H9B 108.3
H9A C9 H9B 107.4
C6 C10 C9 112.0(4)
C6 C10 C11 107.7(5)
C9 C10 C11 107.5(4)
C6 C10 C8 111.3(5)
C9 C10 C8 112.0(4)
C11 C10 C8 106.0(4)
C10 C11 H11A 109.5
C10 C11 H11B 109.5
H11A C11 H11B 109.5
C10 C11 H11C 109.5
H11A C11 H11C 109.5
H11B C11 H11C 109.5
N3 C12 C13 179.0(11)
C12 C13 H13A 109.5
C12 C13 H13B 109.5
H13A C13 H13B 109.5
C12 C13 H13C 109.5
H13A C13 H13C 109.5
H13B C13 H13C 109.5
N4 C14 C15 179.3(18)
C14 C15 H15A 109.5
C14 C15 H15B 109.5
H15A C15 H15B 109.5
C14 C15 H15C 109.5
H15A C15 H15C 109.5
H15B C15 H15C 109.5
N5 C16 C17 170(2)
C16 C17 H17A 109.5
C16 C17 H17B 109.5
H17A C17 H17B 109.5
C16 C17 H17C 109.5
H17A C17 H17C 109.5
H17B C17 H17C 109.5
N6 C18 C19 179.25(15)
C18 C19 H19A 109.5
C18 C19 H19B 109.5
H19A C19 H19B 109.5
C18 C19 H19C 109.5
H19A C19 H19C 109.5
H19B C19 H19C 109.5
C112 C111 C116 117.6(5)
C112 C111 P1 123.4(4)
C116 C111 P1 118.9(4)
C113 C112 C111 120.9(6)
C113 C112 H112 119.6
C111 C112 H112 119.6
C114 C113 C112 121.5(6)
C114 C113 H113 119.3
C112 C113 H113 119.3
C113 C114 C115 118.8(6)
C113 C114 H114 120.6
C115 C114 H114 120.6
C116 C115 C114 119.8(6)
C116 C115 H115 120.1
C114 C115 H115 120.1
C115 C116 C111 121.3(5)
C115 C116 H116 119.4
C111 C116 H116 119.4
C126 C121 C122 118.0(5)
C126 C121 P1 118.3(4)
C122 C121 P1 123.8(4)
C123 C122 C121 120.5(5)
C123 C122 H122 119.8
C121 C122 H122 119.8
C122 C123 C124 121.0(6)
C122 C123 H123 119.5
C124 C123 H123 119.5
C125 C124 C123 119.0(5)
C125 C124 H124 120.5
C123 C124 H124 120.5
C124 C125 C126 120.6(5)
C124 C125 H125 119.7
C126 C125 H125 119.7
C125 C126 C121 121.0(5)
C125 C126 H126 119.5
C121 C126 H126 119.5
C216 C211 C212 118.2(5)
C216 C211 P3 123.6(4)
C212 C211 P3 118.1(4)
C213 C212 C211 120.6(6)
C213 C212 H212 119.7
C211 C212 H212 119.7
C214 C213 C212 121.0(6)
C214 C213 H213 119.5
C212 C213 H213 119.5
C213 C214 C215 118.8(6)
C213 C214 H214 120.6
C215 C214 H214 120.6
C214 C215 C216 120.9(6)
C214 C215 H215 119.5
C216 C215 H215 119.5
C211 C216 C215 120.4(5)
C211 C216 H216 119.8
C215 C216 H216 119.8
C222 C221 C226 118.4(6)
C222 C221 P3 119.1(5)
C226 C221 P3 122.4(5)
C221 C222 C223 120.7(6)
C221 C222 H222 119.7
C223 C222 H222 119.7
C224 C223 C222 120.5(7)
C224 C223 H223 119.7
C222 C223 H223 119.7
C223 C224 C225 119.6(6)
C223 C224 H224 120.2
C225 C224 H224 120.2
C226 C225 C224 119.6(7)
C226 C225 H225 120.2
C224 C225 H225 120.2
C225 C226 C221 121.2(7)
C225 C226 H226 119.4
C221 C226 H226 119.4
C316 C311 C312 117.9(5)
C316 C311 P2 118.4(4)
C312 C311 P2 123.6(4)
C313 C312 C311 121.0(6)
C313 C312 H312 119.5
C311 C312 H312 119.5
C314 C313 C312 119.9(6)
C314 C313 H313 120.1
C312 C313 H313 120.1
C313 C314 C315 119.5(6)
C313 C314 H314 120.2
C315 C314 H314 120.2
C314 C315 C316 121.1(7)
C314 C315 H315 119.4
C316 C315 H315 119.4
C311 C316 C315 120.6(6)
C311 C316 H316 119.7
C315 C316 H316 119.7
C326 C321 C322 117.2(5)
C326 C321 P2 122.6(4)
C322 C321 P2 120.2(4)
C323 C322 C321 120.2(6)
C323 C322 H322 119.9
C321 C322 H322 119.9
C322 C323 C324 121.2(6)
C322 C323 H323 119.4
C324 C323 H323 119.4
C325 C324 C323 118.9(5)
C325 C324 H324 120.6
C323 C324 H324 120.6
C324 C325 C326 120.5(6)
C324 C325 H325 119.8
C326 C325 H325 119.8
C321 C326 C325 122.0(5)
C321 C326 H326 119.0
C325 C326 H326 119.0
B7 B2 B8 60.7(3)
B7 B2 B6 57.6(3)
B8 B2 B6 106.2(4)
B7 B2 B3 105.8(4)
B8 B2 B3 57.5(3)
B6 B2 B3 107.3(4)
B7 B2 Sn 117.9(4)
B8 B2 Sn 118.0(3)
B6 B2 Sn 66.5(3)
B3 B2 Sn 66.4(2)
B7 B2 H2 121.2
B8 B2 H2 121.0
B6 B2 H2 123.2
B3 B2 H2 123.5
Sn B2 H2 110.3
B9 B3 B8 60.8(3)
B9 B3 B4 59.2(3)
B8 B3 B4 108.4(4)
B9 B3 B2 107.0(4)
B8 B3 B2 58.2(3)
B4 B3 B2 108.8(4)
B9 B3 Sn 118.7(4)
B8 B3 Sn 117.8(4)
B4 B3 Sn 66.6(3)
B2 B3 Sn 65.5(2)
B9 B3 H3 120.3
B8 B3 H3 120.4
B4 B3 H3 121.5
B2 B3 H3 123.0
Sn B3 H3 110.8
B9 B4 B10 59.1(4)
B9 B4 B3 57.9(3)
B10 B4 B3 105.6(4)
B9 B4 B5 105.0(4)
B10 B4 B5 57.6(3)
B3 B4 B5 108.1(4)
B9 B4 Sn 117.6(3)
B10 B4 Sn 117.7(3)
B3 B4 Sn 66.6(2)
B5 B4 Sn 66.7(3)
B9 B4 H4 122.0
B10 B4 H4 121.9
B3 B4 H4 122.8
B5 B4 H4 123.1
Sn B4 H4 110.3
B11 B5 B10 60.7(3)
B11 B5 B4 107.4(4)
B10 B5 B4 59.3(3)
B11 B5 B6 57.4(3)
B10 B5 B6 106.8(4)
B4 B5 B6 108.2(4)
B11 B5 Sn 116.9(4)
B10 B5 Sn 118.4(4)
B4 B5 Sn 65.8(3)
B6 B5 Sn 65.8(3)
B11 B5 H5 121.2
B10 B5 H5 120.1
B4 B5 H5 122.1
B6 B5 H5 123.2
Sn B5 H5 111.2
B11 B6 B7 61.1(4)
B11 B6 B5 57.4(3)
B7 B6 B5 106.6(4)
B11 B6 B2 106.6(4)
B7 B6 B2 58.0(3)
B5 B6 B2 107.6(4)
B11 B6 Sn 117.6(4)
B7 B6 Sn 117.4(4)
B5 B6 Sn 66.6(3)
B2 B6 Sn 65.5(3)
B11 B6 H6 121.0
B7 B6 H6 120.8
B5 B6 H6 123.0
B2 B6 H6 123.2
Sn B6 H6 111.0
B6 B7 B2 64.5(4)
B6 B7 B12 108.9(4)
B2 B7 B12 109.5(4)
B6 B7 B11 59.0(3)
B2 B7 B11 110.1(4)
B12 B7 B11 59.6(4)
B6 B7 B8 111.0(4)
B2 B7 B8 59.9(3)
B12 B7 B8 60.1(4)
B11 B7 B8 107.4(4)
B6 B7 H7 119.5
B2 B7 H7 119.3
B12 B7 H7 121.6
B11 B7 H7 122.5
B8 B7 H7 121.5
B3 B8 B2 64.3(3)
B3 B8 B9 59.3(3)
B2 B8 B9 110.6(4)
B3 B8 B12 108.5(4)
B2 B8 B12 108.6(5)
B9 B8 B12 59.8(3)
B3 B8 B7 110.2(4)
B2 B8 B7 59.4(4)
B9 B8 B7 107.4(4)
B12 B8 B7 59.4(4)
B3 B8 H8 119.7
B2 B8 H8 119.5
B9 B8 H8 121.8
B12 B8 H8 122.2
B7 B8 H8 122.1
B3 B9 B10 111.4(4)
B3 B9 B4 63.0(3)
B10 B9 B4 61.3(3)
B3 B9 B12 109.3(4)
B10 B9 B12 59.9(4)
B4 B9 B12 110.0(4)
B3 B9 B8 59.8(3)
B10 B9 B8 108.9(4)
B4 B9 B8 110.6(4)
B12 B9 B8 60.2(3)
B3 B9 H9 119.8
B10 B9 H9 120.6
B4 B9 H9 119.3
B12 B9 H9 121.5
B8 B9 H9 121.4
B9 B10 B12 60.3(4)
B9 B10 B5 109.8(4)
B12 B10 B5 108.4(4)
B9 B10 B11 107.4(4)
B12 B10 B11 59.7(4)
B5 B10 B11 58.8(3)
B9 B10 B4 59.6(3)
B12 B10 B4 108.9(5)
B5 B10 B4 63.1(3)
B11 B10 B4 108.9(4)
B9 B10 H10 121.6
B12 B10 H10 121.6
B5 B10 H10 120.5
B11 B10 H10 122.6
B4 B10 H10 120.3
B5 B11 B6 65.2(4)
B5 B11 B12 110.1(4)
B6 B11 B12 110.1(4)
B5 B11 B10 60.6(3)
B6 B11 B10 112.9(4)
B12 B11 B10 60.0(4)
B5 B11 B7 111.8(4)
B6 B11 B7 60.0(4)
B12 B11 B7 60.0(4)
B10 B11 B7 108.8(4)
B5 B11 H11 118.5
B6 B11 H11 118.3
B12 B11 H11 121.6
B10 B11 H11 120.7
B7 B11 H11 121.4
B11 B12 B10 60.3(4)
B11 B12 B7 60.4(4)
B10 B12 B7 109.3(5)
B11 B12 B9 107.4(4)
B10 B12 B9 59.8(4)
B7 B12 B9 108.3(4)
B11 B12 B8 108.3(4)
B10 B12 B8 108.6(4)
B7 B12 B8 60.4(4)
B9 B12 B8 60.0(4)
B11 B12 H12 121.8
B10 B12 H12 121.1
B7 B12 H12 120.9
B9 B12 H12 122.1
B8 B12 H12 121.4
C1 N1 Fe 169.4(4)
C3 N2 Fe 170.8(4)
N2 Fe N1 83.68(17)
N2 Fe P2 91.34(13)
N1 Fe P2 171.46(13)
N2 Fe P1 93.38(12)
N1 Fe P1 96.92(13)
P2 Fe P1 90.29(5)
N2 Fe P3 176.96(13)
N1 Fe P3 93.39(13)
P2 Fe P3 91.66(5)
P1 Fe P3 86.11(5)
N2 Fe Sn 79.81(12)
N1 Fe Sn 80.62(13)
P2 Fe Sn 91.69(4)
P1 Fe Sn 172.96(5)
P3 Fe Sn 100.58(4)
C121 P1 C111 100.7(2)
C121 P1 C8 103.4(2)
C111 P1 C8 105.2(2)
C121 P1 Fe 118.02(17)
C111 P1 Fe 115.81(17)
C8 P1 Fe 112.04(17)
C9 P3 C221 102.8(3)
C9 P3 C211 104.1(2)
C221 P3 C211 97.0(2)
C9 P3 Fe 110.65(18)
C221 P3 Fe 123.85(18)
C211 P3 Fe 115.93(16)
C311 P2 C321 100.2(2)
C311 P2 C6 103.7(3)
C321 P2 C6 101.5(3)
C311 P2 Fe 116.62(18)
C321 P2 Fe 119.36(19)
C6 P2 Fe 113.03(18)
B2 Sn B4 82.0(2)
B2 Sn B3 48.1(2)
B4 Sn B3 46.8(2)
B2 Sn B6 48.0(2)
B4 Sn B6 81.8(2)
B3 Sn B6 81.6(2)
B2 Sn B5 81.7(2)
B4 Sn B5 47.5(2)
B3 Sn B5 80.6(2)
B6 Sn B5 47.5(2)
B2 Sn Fe 148.38(15)
B4 Sn Fe 118.20(15)
B3 Sn Fe 127.64(14)
B6 Sn Fe 150.72(16)
B5 Sn Fe 129.94(15)

loop_
_geom_bond_atom_site_label_1
_geom_bond_atom_site_label_2
_geom_bond_distance
C1 N1 1.135(7)
C1 C2 1.462(8)
C2 H2A 0.9600
C2 H2B 0.9600
C2 H2C 0.9600
C3 N2 1.133(7)
C3 C4 1.458(8)
C4 H4A 0.9600
C4 H4B 0.9600
C4 H4C 0.9600
C6 C10 1.509(8)
C6 P2 1.859(5)
C6 H6A 0.9700
C6 H6B 0.9700
C8 C10 1.566(7)
C8 P1 1.844(5)
C8 H8A 0.9700
C8 H8B 0.9700
C9 C10 1.540(7)
C9 P3 1.832(5)
C9 H9A 0.9700
C9 H9B 0.9700
C10 C11 1.541(7)
C11 H11A 0.9600
C11 H11B 0.9600
C11 H11C 0.9600
C12 N3 1.101(10)
C12 C13 1.427(12)
C13 H13A 0.9600
C13 H13B 0.9600
C13 H13C 0.9600
C14 N4 1.151(16)
C14 C15 1.41(2)
C15 H15A 0.9600
C15 H15B 0.9600
C15 H15C 0.9600
C16 N5 1.160(18)
C16 C17 1.437(16)
C17 H17A 0.9600
C17 H17B 0.9600
C17 H17C 0.9600
N6 C18 1.129(11)
C18 C19 1.446(14)
C19 H19A 0.9600
C19 H19B 0.9600
C19 H19C 0.9600
C111 C112 1.385(7)
C111 C116 1.400(7)
C111 P1 1.844(5)
C112 C113 1.384(8)
C112 H112 0.9300
C113 C114 1.360(10)
C113 H113 0.9300
C114 C115 1.402(10)
C114 H114 0.9300
C115 C116 1.383(8)
C115 H115 0.9300
C116 H116 0.9300
C121 C126 1.400(7)
C121 C122 1.401(7)
C121 P1 1.835(5)
C122 C123 1.383(8)
C122 H122 0.9300
C123 C124 1.388(9)
C123 H123 0.9300
C124 C125 1.382(8)
C124 H124 0.9300
C125 C126 1.385(8)
C125 H125 0.9300
C126 H126 0.9300
C211 C216 1.386(7)
C211 C212 1.400(8)
C211 P3 1.847(5)
C212 C213 1.389(8)
C212 H212 0.9300
C213 C214 1.376(9)
C213 H213 0.9300
C214 C215 1.381(10)
C214 H214 0.9300
C215 C216 1.400(8)
C215 H215 0.9300
C216 H216 0.9300
C221 C222 1.385(9)
C221 C226 1.402(8)
C221 P3 1.836(5)
C222 C223 1.390(9)
C222 H222 0.9300
C223 C224 1.387(11)
C223 H223 0.9300
C224 C225 1.393(11)
C224 H224 0.9300
C225 C226 1.386(9)
C225 H225 0.9300
C226 H226 0.9300
C311 C316 1.382(8)
C311 C312 1.409(8)
C311 P2 1.831(5)
C312 C313 1.386(9)
C312 H312 0.9300
C313 C314 1.376(10)
C313 H313 0.9300
C314 C315 1.376(10)
C314 H314 0.9300
C315 C316 1.383(8)
C315 H315 0.9300
C316 H316 0.9300
C321 C326 1.387(8)
C321 C322 1.404(8)
C321 P2 1.832(5)
C322 C323 1.385(8)
C322 H322 0.9300
C323 C324 1.393(10)
C323 H323 0.9300
C324 C325 1.358(9)
C324 H324 0.9300
C325 C326 1.392(7)
C325 H325 0.9300
C326 H326 0.9300
B2 B7 1.775(9)
B2 B8 1.783(8)
B2 B6 1.888(9)
B2 B3 1.891(8)
B2 Sn 2.312(6)
B2 H2 1.1000
B3 B9 1.760(8)
B3 B8 1.769(8)
B3 B4 1.851(9)
B3 Sn 2.328(5)
B3 H3 1.1000
B4 B9 1.784(8)
B4 B10 1.814(8)
B4 B5 1.880(8)
B4 Sn 2.327(6)
B4 H4 1.1000
B5 B11 1.747(9)
B5 B10 1.780(9)
B5 B6 1.883(9)
B5 Sn 2.344(6)
B5 H5 1.1000
B6 B11 1.748(9)
B6 B7 1.766(9)
B6 Sn 2.330(6)
B6 H6 1.1000
B7 B12 1.779(9)
B7 B11 1.786(9)
B7 B8 1.797(9)
B7 H7 1.1000
B8 B9 1.786(9)
B8 B12 1.792(9)
B8 H8 1.1000
B9 B10 1.774(9)
B9 B12 1.784(9)
B9 H9 1.1000
B10 B12 1.776(9)
B10 B11 1.781(9)
B10 H10 1.1000
B11 B12 1.771(10)
B11 H11 1.1000
B12 H12 1.1000
N1 Fe 1.953(4)
N2 Fe 1.942(4)
Fe P2 2.2489(14)
Fe P1 2.2647(14)
Fe P3 2.2756(14)
Fe Sn 2.5871(7)
